data_2206316
loop_
_publ_author_name
'Zhou, Zhong-Zhen'
'Huang, Wei'
'Zhao, Pei-Liang'
'Chen, Qiong'
'Yang, Guang-Fu'

_publ_section_title 3-[3-(4-Chlorophenyl)-4-oxothiazolidin-2-yl]-6-methyl-4<i>H</i>-benzopyran-4-one
_journal_issue 7
_journal_name_full 'Acta Crystallographica Section E'
_journal_page_first o2261
_journal_page_last o2262
_journal_paper_doi 10.1107/S1600536805019355
_journal_volume 61
_journal_year 2005
_chemical_formula_iupac 'C19 H14 Cl N O3 S'
_chemical_formula_moiety 'C19 H14 Cl N O3 S'
_chemical_formula_sum 'C19 H14 Cl N O3 S'
_chemical_formula_weight 371.82
_chemical_name_systematic
;
3-[3-(4-Chlorophenyl)-4-oxothiazolidin-2-yl]-6-methyl-4H-benzopyran-4-one
;
_space_group_IT_number 14
_symmetry_cell_setting monoclinic
_symmetry_space_group_name_Hall '-P 2yn'
_symmetry_space_group_name_H-M 'P 1 21/n 1'
_atom_sites_solution_hydrogens geom
_atom_sites_solution_primary direct
_atom_sites_solution_secondary difmap
_audit_creation_method SHELXL-97
_cell_angle_alpha 90.00
_cell_angle_beta 116.4450(10)
_cell_angle_gamma 90.00
_cell_formula_units_Z 4
_cell_length_a 11.1830(9)
_cell_length_b 13.9851(10)
_cell_length_c 12.3419(9)
_cell_measurement_reflns_used 3801
_cell_measurement_temperature 293(2)
_cell_measurement_theta_max 27.70
_cell_measurement_theta_min 2.35
_cell_volume 1728.2(2)
_computing_cell_refinement 'SAINT (Bruker, 2003)'
_computing_data_collection 'SMART (Bruker, 2003)'
_computing_data_reduction SAINT
_computing_molecular_graphics 'SHELXTL (Sheldrick, 1997b)'
_computing_publication_material SHELXTL
_computing_structure_refinement 'SHELXL97 (Sheldrick, 1997a)'
_computing_structure_solution 'SHELXS97 (Sheldrick, 1997a)'
_diffrn_ambient_temperature 293(2)
_diffrn_measured_fraction_theta_full 0.995
_diffrn_measured_fraction_theta_max 0.995
_diffrn_measurement_device_type 'Bruker SMART CCD area-detector'
_diffrn_measurement_method '\f and \w'
_diffrn_radiation_monochromator graphite
_diffrn_radiation_source 'fine-focus sealed tube'
_diffrn_radiation_type MoK\a
_diffrn_radiation_wavelength 0.71073
_diffrn_reflns_av_R_equivalents 0.0181
_diffrn_reflns_av_sigmaI/netI 0.0221
_diffrn_reflns_limit_h_max 14
_diffrn_reflns_limit_h_min -13
_diffrn_reflns_limit_k_max 13
_diffrn_reflns_limit_k_min -17
_diffrn_reflns_limit_l_max 15
_diffrn_reflns_limit_l_min -14
_diffrn_reflns_number 9946
_diffrn_reflns_theta_full 26.99
_diffrn_reflns_theta_max 26.99
_diffrn_reflns_theta_min 2.05
_diffrn_standards_decay_% 0
_diffrn_standards_interval_count 0
_diffrn_standards_interval_time 0
_diffrn_standards_number 0
_exptl_absorpt_coefficient_mu 0.360
_exptl_absorpt_correction_T_max 0.8875
_exptl_absorpt_correction_T_min 0.8695
_exptl_absorpt_correction_type multi-scan
_exptl_absorpt_process_details '(SADABS; Sheldrick, 1997)'
_exptl_crystal_colour colorless
_exptl_crystal_density_diffrn 1.429
_exptl_crystal_density_method 'not measured'
_exptl_crystal_description block
_exptl_crystal_F_000 768
_exptl_crystal_size_max 0.40
_exptl_crystal_size_mid 0.38
_exptl_crystal_size_min 0.34
_refine_diff_density_max 0.308
_refine_diff_density_min -0.198
_refine_ls_extinction_method none
_refine_ls_goodness_of_fit_ref 1.047
_refine_ls_hydrogen_treatment constr
_refine_ls_matrix_type full
_refine_ls_number_parameters 227
_refine_ls_number_reflns 3747
_refine_ls_number_restraints 0
_refine_ls_restrained_S_all 1.047
_refine_ls_R_factor_all 0.0551
_refine_ls_R_factor_gt 0.0443
_refine_ls_shift/su_max 0.001
_refine_ls_shift/su_mean 0.000
_refine_ls_structure_factor_coef Fsqd
_refine_ls_weighting_details 'calc w = 1/[\s^2^(Fo^2^)+(0.0722P)^2^+0.3678P] where P = (Fo^2^+2Fc^2^)/3'
_refine_ls_weighting_scheme calc
_refine_ls_wR_factor_gt 0.1252
_refine_ls_wR_factor_ref 0.1344
_reflns_number_gt 2974
_reflns_number_total 3747
_reflns_threshold_expression I>2\s(I)
_cod_data_source_file ww6378.cif
_cod_data_source_block I
_cod_depositor_comments
;
The following automatic conversions were performed:
'_symmetry_cell_setting' value 'Monoclinic' changed to 'monoclinic'
according to '/home/saulius/struct/CIF-dictionaries/cif_core.dic'
dictionary named 'cif_core.dic' version 2.4.1 from
2010-06-29.

'_geom_bond_publ_flag' value 'Yes' changed to 'yes' according
to '/home/saulius/struct/CIF-dictionaries/cif_core.dic' dictionary named
'cif_core.dic' version 2.4.1 from 2010-06-29.

Automatic conversion script
Id: cif_fix_enum 1527 2010-12-29 10:47:43Z saulius 

The following automatic conversions were performed:

'_symmetry_cell_setting' value 'Monoclinic' changed to 'monoclinic'
according to /home/saulius/struct/CIF-dictionaries/cif_core.dic
dictionary named 'cif_core.dic' version 2.4.1 from
2010-06-29.

'_geom_bond_publ_flag' value 'Yes' changed to 'yes'
according to /home/saulius/struct/CIF-dictionaries/cif_core.dic
dictionary named 'cif_core.dic' version 2.4.1 from 2010-06-29.

Automatic conversion script
Id: cif_fix_values 1715 2011-07-08 13:25:40Z adriana 
;
_cod_original_sg_symbol_H-M 'P 21/n'
_cod_database_code 2206316
_cod_database_fobs_code 2206316

loop_
_symmetry_equiv_pos_as_xyz
'x, y, z'
'-x+1/2, y+1/2, -z+1/2'
'-x, -y, -z'
'x-1/2, -y-1/2, z-1/2'

loop_
_atom_site_label
_atom_site_fract_x
_atom_site_fract_y
_atom_site_fract_z
_atom_site_U_iso_or_equiv
_atom_site_adp_type
_atom_site_calc_flag
_atom_site_refinement_flags
_atom_site_occupancy
_atom_site_type_symbol
C1 0.4528(3) -0.13740(18) 0.4983(3) 0.0791(7) Uani d . 1 C
H1 0.4846 -0.1741 0.4539 0.095 Uiso calc R 1 H
C2 0.3325(3) -0.09187(18) 0.4386(2) 0.0777(7) Uani d . 1 C
H2 0.2826 -0.0983 0.3554 0.093 Uiso calc R 1 H
C3 0.2867(2) -0.03594(14) 0.50518(18) 0.0572(5) Uani d . 1 C
C4 0.3593(2) -0.02567(13) 0.62870(18) 0.0518(4) Uani d . 1 C
C5 0.4808(2) -0.07449(15) 0.6867(2) 0.0605(5) Uani d . 1 C
H5 0.5301 -0.0688 0.7701 0.073 Uiso calc R 1 H
C6 0.5295(3) -0.13087(16) 0.6235(3) 0.0712(6) Uani d . 1 C
C7 0.6605(3) -0.1828(2) 0.6854(3) 0.0970(9) Uani d . 1 C
H7A 0.7156 -0.1672 0.6465 0.146 Uiso calc R 1 H
H7B 0.6446 -0.2505 0.6804 0.146 Uiso calc R 1 H
H7C 0.7049 -0.1639 0.7688 0.146 Uiso calc R 1 H
C8 0.31050(18) 0.03658(13) 0.69621(16) 0.0482(4) Uani d . 1 C
C9 0.18190(17) 0.08215(13) 0.62177(16) 0.0458(4) Uani d . 1 C
C10 0.1207(2) 0.06672(14) 0.50249(17) 0.0533(5) Uani d . 1 C
H10 0.0402 0.0982 0.4582 0.064 Uiso calc R 1 H
C11 0.11957(17) 0.14996(13) 0.67667(16) 0.0470(4) Uani d . 1 C
H11 0.0369 0.1750 0.6117 0.056 Uiso calc R 1 H
C12 0.2199(2) 0.15738(16) 0.91390(18) 0.0613(5) Uani d . 1 C
H12A 0.1922 0.1853 0.9711 0.074 Uiso calc R 1 H
H12B 0.2903 0.1114 0.9566 0.074 Uiso calc R 1 H
C13 0.26937(19) 0.23403(14) 0.85850(17) 0.0510(4) Uani d . 1 C
C14 0.24323(17) 0.29129(12) 0.66110(16) 0.0448(4) Uani d . 1 C
C15 0.14329(19) 0.33736(15) 0.56497(18) 0.0566(5) Uani d . 1 C
H15 0.0555 0.3325 0.5536 0.068 Uiso calc R 1 H
C16 0.1712(2) 0.39050(15) 0.48545(19) 0.0617(5) Uani d . 1 C
H16 0.1030 0.4206 0.4198 0.074 Uiso calc R 1 H
C17 0.3012(2) 0.39843(14) 0.50436(18) 0.0540(5) Uani d . 1 C
C18 0.4035(2) 0.35463(15) 0.6009(2) 0.0585(5) Uani d . 1 C
H18 0.4912 0.3612 0.6128 0.070 Uiso calc R 1 H
C19 0.37468(18) 0.30067(14) 0.68015(18) 0.0521(4) Uani d . 1 C
H19 0.4431 0.2708 0.7459 0.062 Uiso calc R 1 H
Cl1 0.33525(7) 0.46507(5) 0.40205(6) 0.0827(2) Uani d . 1 Cl
N1 0.20848(14) 0.23126(10) 0.73598(13) 0.0460(4) Uani d . 1 N
O1 0.37359(14) 0.05043(12) 0.80520(12) 0.0646(4) Uani d . 1 O
O2 0.16562(16) 0.00957(11) 0.44096(12) 0.0643(4) Uani d . 1 O
O3 0.35456(14) 0.29216(11) 0.91807(12) 0.0630(4) Uani d . 1 O
S1 0.08034(6) 0.09930(4) 0.79287(5) 0.06342(19) Uani d . 1 S

loop_
_atom_site_aniso_label
_atom_site_aniso_U_11
_atom_site_aniso_U_22
_atom_site_aniso_U_33
_atom_site_aniso_U_12
_atom_site_aniso_U_13
_atom_site_aniso_U_23
C1 0.107(2) 0.0602(14) 0.0852(17) 0.0015(13) 0.0566(17) -0.0136(12)
C2 0.111(2) 0.0625(14) 0.0649(14) -0.0052(14) 0.0436(15) -0.0106(11)
C3 0.0684(13) 0.0472(10) 0.0547(12) -0.0082(9) 0.0263(10) -0.0041(9)
C4 0.0568(11) 0.0422(9) 0.0563(11) -0.0088(8) 0.0250(9) -0.0038(8)
C5 0.0605(12) 0.0524(11) 0.0658(13) -0.0023(9) 0.0256(10) -0.0070(10)
C6 0.0778(15) 0.0497(11) 0.0931(17) -0.0011(11) 0.0444(14) -0.0072(12)
C7 0.0904(19) 0.0806(18) 0.121(2) 0.0184(15) 0.0482(18) -0.0154(17)
C8 0.0468(9) 0.0482(10) 0.0430(10) -0.0087(7) 0.0140(8) -0.0033(7)
C9 0.0446(9) 0.0428(9) 0.0437(9) -0.0099(7) 0.0139(8) -0.0002(7)
C10 0.0549(11) 0.0491(10) 0.0464(10) -0.0076(8) 0.0139(9) 0.0005(8)
C11 0.0412(9) 0.0473(10) 0.0460(9) -0.0051(7) 0.0136(8) 0.0033(8)
C12 0.0632(12) 0.0746(14) 0.0433(10) 0.0026(10) 0.0212(9) 0.0020(9)
C13 0.0467(10) 0.0544(11) 0.0461(10) 0.0070(8) 0.0153(8) -0.0035(8)
C14 0.0442(9) 0.0375(8) 0.0472(9) -0.0035(7) 0.0156(8) -0.0056(7)
C15 0.0393(9) 0.0632(12) 0.0579(11) -0.0027(8) 0.0132(8) 0.0082(9)
C16 0.0538(11) 0.0619(12) 0.0551(12) -0.0038(9) 0.0114(9) 0.0106(9)
C17 0.0618(12) 0.0496(10) 0.0501(11) -0.0118(9) 0.0245(9) -0.0073(8)
C18 0.0482(10) 0.0572(12) 0.0736(14) -0.0056(9) 0.0301(10) -0.0062(10)
C19 0.0424(9) 0.0488(10) 0.0561(11) 0.0011(8) 0.0138(8) -0.0015(8)
Cl1 0.0929(5) 0.0925(5) 0.0693(4) -0.0208(3) 0.0422(4) 0.0058(3)
N1 0.0444(8) 0.0453(8) 0.0407(8) -0.0039(6) 0.0120(6) -0.0017(6)
O1 0.0536(8) 0.0795(10) 0.0478(8) 0.0087(7) 0.0109(7) -0.0079(7)
O2 0.0756(10) 0.0631(9) 0.0442(8) -0.0029(7) 0.0176(7) -0.0059(6)
O3 0.0557(8) 0.0698(9) 0.0472(7) -0.0035(7) 0.0083(6) -0.0137(7)
S1 0.0587(3) 0.0748(4) 0.0582(3) -0.0101(2) 0.0274(3) 0.0077(2)

loop_
_atom_type_symbol
_atom_type_description
_atom_type_scat_dispersion_real
_atom_type_scat_dispersion_imag
_atom_type_scat_source
C C 0.0033 0.0016 'International Tables Vol C Tables 4.2.6.8 and 6.1.1.4'
H H 0.0000 0.0000 'International Tables Vol C Tables 4.2.6.8 and 6.1.1.4'
N N 0.0061 0.0033 'International Tables Vol C Tables 4.2.6.8 and 6.1.1.4'
O O 0.0106 0.0060 'International Tables Vol C Tables 4.2.6.8 and 6.1.1.4'
S S 0.1246 0.1234 'International Tables Vol C Tables 4.2.6.8 and 6.1.1.4'
Cl Cl 0.1484 0.1585 'International Tables Vol C Tables 4.2.6.8 and 6.1.1.4'

loop_
_geom_angle_atom_site_label_1
_geom_angle_atom_site_label_2
_geom_angle_atom_site_label_3
_geom_angle
_geom_angle_publ_flag
C2 C1 C6 122.5(2) ?
C2 C1 H1 118.7 ?
C6 C1 H1 118.7 ?
C1 C2 C3 118.5(2) ?
C1 C2 H2 120.8 ?
C3 C2 H2 120.8 ?
C4 C3 O2 122.00(19) ?
C4 C3 C2 121.5(2) ?
O2 C3 C2 116.5(2) ?
C3 C4 C5 118.3(2) ?
C3 C4 C8 120.32(19) ?
C5 C4 C8 121.37(18) ?
C6 C5 C4 121.8(2) ?
C6 C5 H5 119.1 ?
C4 C5 H5 119.1 ?
C5 C6 C1 117.4(2) ?
C5 C6 C7 122.0(3) ?
C1 C6 C7 120.7(2) ?
C6 C7 H7A 109.5 ?
C6 C7 H7B 109.5 ?
H7A C7 H7B 109.5 ?
C6 C7 H7C 109.5 ?
H7A C7 H7C 109.5 ?
H7B C7 H7C 109.5 ?
O1 C8 C9 123.03(18) ?
O1 C8 C4 122.65(18) ?
C9 C8 C4 114.31(16) ?
C10 C9 C8 119.96(18) ?
C10 C9 C11 119.03(17) ?
C8 C9 C11 120.96(15) ?
C9 C10 O2 125.56(19) ?
C9 C10 H10 117.2 ?
O2 C10 H10 117.2 ?
N1 C11 C9 111.39(14) yes
N1 C11 S1 104.79(12) yes
C9 C11 S1 115.60(13) yes
N1 C11 H11 108.3 ?
C9 C11 H11 108.3 ?
S1 C11 H11 108.3 ?
C13 C12 S1 107.61(13) yes
C13 C12 H12A 110.2 ?
S1 C12 H12A 110.2 ?
C13 C12 H12B 110.2 ?
S1 C12 H12B 110.2 ?
H12A C12 H12B 108.5 ?
O3 C13 N1 124.19(19) ?
O3 C13 C12 123.27(17) ?
N1 C13 C12 112.55(17) yes
C15 C14 C19 119.64(18) ?
C15 C14 N1 118.95(16) ?
C19 C14 N1 121.35(16) ?
C16 C15 C14 120.92(18) ?
C16 C15 H15 119.5 ?
C14 C15 H15 119.5 ?
C17 C16 C15 118.93(19) ?
C17 C16 H16 120.5 ?
C15 C16 H16 120.5 ?
C16 C17 C18 121.42(19) ?
C16 C17 Cl1 118.51(16) ?
C18 C17 Cl1 120.06(16) ?
C17 C18 C19 119.40(18) ?
C17 C18 H18 120.3 ?
C19 C18 H18 120.3 ?
C18 C19 C14 119.66(18) ?
C18 C19 H19 120.2 ?
C14 C19 H19 120.2 ?
C13 N1 C14 124.09(15) yes
C13 N1 C11 118.00(15) yes
C14 N1 C11 116.83(13) yes
C10 O2 C3 117.83(15) yes
C12 S1 C11 93.10(9) yes

loop_
_geom_bond_atom_site_label_1
_geom_bond_atom_site_label_2
_geom_bond_distance
_geom_bond_publ_flag
C1 C2 1.369(4) ?
C1 C6 1.397(4) ?
C1 H1 0.93 ?
C2 C3 1.387(3) ?
C2 H2 0.93 ?
C3 C4 1.379(3) ?
C3 O2 1.382(3) yes
C4 C5 1.400(3) ?
C4 C8 1.468(3) ?
C5 C6 1.380(3) ?
C5 H5 0.93 ?
C6 C7 1.503(4) ?
C7 H7A 0.96 ?
C7 H7B 0.96 ?
C7 H7C 0.96 ?
C8 O1 1.225(2) yes
C8 C9 1.463(3) yes
C9 C10 1.336(3) yes
C9 C11 1.505(3) yes
C10 O2 1.344(3) yes
C10 H10 0.93 ?
C11 N1 1.473(2) yes
C11 S1 1.8197(18) yes
C11 H11 0.98 ?
C12 C13 1.503(3) ?
C12 S1 1.803(2) yes
C12 H12A 0.97 ?
C12 H12B 0.97 ?
C13 O3 1.219(2) yes
C13 N1 1.354(2) yes
C14 C15 1.375(3) ?
C14 C19 1.388(3) ?
C14 N1 1.425(2) yes
C15 C16 1.373(3) ?
C15 H15 0.93 ?
C16 C17 1.370(3) ?
C16 H16 0.93 ?
C17 C18 1.374(3) ?
C17 Cl1 1.742(2) ?
C18 C19 1.382(3) ?
C18 H18 0.93 ?
C19 H19 0.93 ?

loop_
_geom_torsion_atom_site_label_1
_geom_torsion_atom_site_label_2
_geom_torsion_atom_site_label_3
_geom_torsion_atom_site_label_4
_geom_torsion
C6 C1 C2 C3 1.1(4)
C1 C2 C3 C4 -0.1(3)
C1 C2 C3 O2 179.3(2)
O2 C3 C4 C5 179.85(18)
C2 C3 C4 C5 -0.9(3)
O2 C3 C4 C8 -1.3(3)
C2 C3 C4 C8 177.94(19)
C3 C4 C5 C6 0.8(3)
C8 C4 C5 C6 -177.99(19)
C4 C5 C6 C1 0.2(3)
C4 C5 C6 C7 179.5(2)
C2 C1 C6 C5 -1.2(4)
C2 C1 C6 C7 179.5(3)
C3 C4 C8 O1 -177.49(19)
C5 C4 C8 O1 1.3(3)
C3 C4 C8 C9 1.2(3)
C5 C4 C8 C9 179.97(17)
O1 C8 C9 C10 177.47(18)
C4 C8 C9 C10 -1.2(2)
O1 C8 C9 C11 0.1(3)
C4 C8 C9 C11 -178.56(15)
C8 C9 C10 O2 1.4(3)
C11 C9 C10 O2 178.82(17)
C10 C9 C11 N1 -119.16(18)
C8 C9 C11 N1 58.2(2)
C10 C9 C11 S1 121.40(16)
C8 C9 C11 S1 -61.23(19)
S1 C12 C13 O3 172.49(16)
S1 C12 C13 N1 -7.2(2)
C19 C14 C15 C16 1.8(3)
N1 C14 C15 C16 -175.39(18)
C14 C15 C16 C17 -1.1(3)
C15 C16 C17 C18 -0.1(3)
C15 C16 C17 Cl1 179.38(16)
C16 C17 C18 C19 0.6(3)
Cl1 C17 C18 C19 -178.91(15)
C17 C18 C19 C14 0.1(3)
C15 C14 C19 C18 -1.3(3)
N1 C14 C19 C18 175.81(17)
O3 C13 N1 C14 5.0(3)
C12 C13 N1 C14 -175.34(16)
O3 C13 N1 C11 172.67(17)
C12 C13 N1 C11 -7.6(2)
C15 C14 N1 C13 -132.5(2)
C19 C14 N1 C13 50.3(3)
C15 C14 N1 C11 59.6(2)
C19 C14 N1 C11 -117.53(19)
C9 C11 N1 C13 -107.42(18)
S1 C11 N1 C13 18.27(19)
C9 C11 N1 C14 61.20(19)
S1 C11 N1 C14 -173.11(12)
C9 C10 O2 C3 -1.4(3)
C4 C3 O2 C10 1.4(3)
C2 C3 O2 C10 -177.94(19)
C13 C12 S1 C11 15.02(15)
N1 C11 S1 C12 -18.20(13)
C9 C11 S1 C12 104.80(14)
